data_1515166
loop_
_publ_author_name
'Zhao, Huaiqing'
'Ong, Wei Qiang'
'Zhou, Feng'
'Fang, Xiao'
'Chen, Xueyuan'
'Li, Sam F. Y.'
'Su, Haibin'
'Cho, Nam-Joon'
'Zeng, Huaqiang'

_publ_section_title
;
 Chiral crystallization of aromatic helical foldamers via
 complementarities in shape and end functionalities
;
_journal_issue 6
_journal_name_full 'Chemical Science'
_journal_page_first 2042
_journal_paper_doi 10.1039/c2sc20219k
_journal_volume 3
_journal_year 2012
_chemical_formula_sum 'C46 H36 N10 O9'
_chemical_formula_weight 872.85
_chemical_name_systematic
;
?
;
_space_group_IT_number 2
_symmetry_cell_setting triclinic
_symmetry_space_group_name_Hall '-P 1'
_symmetry_space_group_name_H-M 'P -1'
_atom_sites_solution_hydrogens geom
_atom_sites_solution_primary direct
_atom_sites_solution_secondary difmap
_audit_creation_method SHELXL-97
_cell_angle_alpha 73.499(2)
_cell_angle_beta 77.989(3)
_cell_angle_gamma 72.668(3)
_cell_formula_units_Z 2
_cell_length_a 10.6110(10)
_cell_length_b 12.9590(12)
_cell_length_c 16.4525(16)
_cell_measurement_reflns_used 872
_cell_measurement_temperature 100(2)
_cell_measurement_theta_max 24.31
_cell_measurement_theta_min 2.26
_cell_volume 2051.8(3)
_computing_cell_refinement 'Bruker SMART'
_computing_data_collection 'Bruker SMART'
_computing_data_reduction 'Bruker SAINT'
_computing_molecular_graphics 'Bruker SHELXTL'
_computing_publication_material 'Bruker SHELXTL'
_computing_structure_refinement 'SHELXL-97 (Sheldrick, 1997)'
_computing_structure_solution 'SHELXS-97 (Sheldrick, 1990)'
_diffrn_ambient_temperature 100(2)
_diffrn_measured_fraction_theta_full 0.997
_diffrn_measured_fraction_theta_max 0.997
_diffrn_measurement_device_type 'CCD area detector'
_diffrn_measurement_method 'phi and omega scans'
_diffrn_radiation_monochromator graphite
_diffrn_radiation_source 'fine-focus sealed tube'
_diffrn_radiation_type MoK\a
_diffrn_radiation_wavelength 0.71073
_diffrn_reflns_av_R_equivalents 0.0483
_diffrn_reflns_av_sigmaI/netI 0.0564
_diffrn_reflns_limit_h_max 13
_diffrn_reflns_limit_h_min -13
_diffrn_reflns_limit_k_max 16
_diffrn_reflns_limit_k_min -16
_diffrn_reflns_limit_l_max 21
_diffrn_reflns_limit_l_min -21
_diffrn_reflns_number 27469
_diffrn_reflns_theta_full 27.50
_diffrn_reflns_theta_max 27.50
_diffrn_reflns_theta_min 1.69
_exptl_absorpt_coefficient_mu 0.101
_exptl_absorpt_correction_T_max 0.9840
_exptl_absorpt_correction_T_min 0.9644
_exptl_absorpt_correction_type multi-scan
_exptl_absorpt_process_details 'Sadabs, (Sheldrick 2001)'
_exptl_crystal_colour Colourless
_exptl_crystal_density_diffrn 1.413
_exptl_crystal_density_meas ?
_exptl_crystal_density_method 'not measured'
_exptl_crystal_description Block
_exptl_crystal_F_000 908
_exptl_crystal_size_max 0.36
_exptl_crystal_size_mid 0.30
_exptl_crystal_size_min 0.16
_refine_diff_density_max 0.389
_refine_diff_density_min -0.282
_refine_diff_density_rms 0.058
_refine_ls_extinction_method none
_refine_ls_goodness_of_fit_ref 1.040
_refine_ls_hydrogen_treatment mixed
_refine_ls_matrix_type full
_refine_ls_number_parameters 617
_refine_ls_number_reflns 9399
_refine_ls_number_restraints 0
_refine_ls_restrained_S_all 1.040
_refine_ls_R_factor_all 0.0764
_refine_ls_R_factor_gt 0.0548
_refine_ls_shift/su_max 0.001
_refine_ls_shift/su_mean 0.000
_refine_ls_structure_factor_coef Fsqd
_refine_ls_weighting_details 'calc w=1/[\s^2^(Fo^2^)+(0.0626P)^2^+0.4361P] where P=(Fo^2^+2Fc^2^)/3'
_refine_ls_weighting_scheme calc
_refine_ls_wR_factor_gt 0.1240
_refine_ls_wR_factor_ref 0.1335
_reflns_number_gt 7098
_reflns_number_total 9399
_reflns_threshold_expression >2sigma(I)
_cod_data_source_file c2sc20219k.txt
_cod_data_source_block b233
_cod_depositor_comments
;
The following automatic conversions were performed:

'_symmetry_cell_setting' value 'Triclinic' changed to 'triclinic'
according to
/usr/data/users/saulius/automatic-downloads/retrospective/RSC/lib/dictionaries/cif_core.dic
dictionary named 'cif_core.dic' version 2.4.2 from
2011-04-26.

'_exptl_absorpt_correction_type' value 'Multi-scan'
changed to 'multi-scan' according to
/usr/data/users/saulius/automatic-downloads/retrospective/RSC/lib/dictionaries/cif_core.dic
dictionary named 'cif_core.dic' version 2.4.2 from 2011-04-26.

Automatic conversion script
Id: cif_fix_values 2281 2013-09-26 08:29:07Z andrius 

The following automatic conversions were performed:

'_exptl_crystal_density_meas' value 'Not Measured' was changed to '?'
- the value is perceived as not measured.

Automatic conversion script
Id: cif_fix_values 3008 2015-01-20 13:52:24Z robertas 
;
_cod_original_sg_symbol_H-M P-1
_cod_database_code 1515166

loop_
_symmetry_equiv_pos_as_xyz
'x, y, z'
'-x, -y, -z'

loop_
_atom_site_label
_atom_site_type_symbol
_atom_site_fract_x
_atom_site_fract_y
_atom_site_fract_z
_atom_site_U_iso_or_equiv
_atom_site_adp_type
_atom_site_occupancy
_atom_site_symmetry_multiplicity
_atom_site_calc_flag
_atom_site_refinement_flags
O1 O 0.98436(12) 0.69439(11) 0.23371(8) 0.0223(3) Uani 1 1 d .
O2 O 1.01204(14) 0.69847(13) 0.09286(9) 0.0289(3) Uani 1 1 d .
O3 O 0.39331(13) 0.49774(12) 0.14544(8) 0.0247(3) Uani 1 1 d .
O4 O 0.22225(14) 0.50438(12) 0.61709(8) 0.0268(3) Uani 1 1 d .
O5 O 0.62893(14) 0.90132(12) 0.60565(8) 0.0272(3) Uani 1 1 d .
O6 O 0.88930(13) 0.99978(11) 0.13249(8) 0.0229(3) Uani 1 1 d .
O7 O 0.49573(13) 0.85952(12) 0.18642(8) 0.0241(3) Uani 1 1 d .
O8 O 0.33401(13) 0.80319(12) 0.09864(8) 0.0264(3) Uani 1 1 d .
O9 O 0.41935(13) 0.79100(12) -0.03538(8) 0.0246(3) Uani 1 1 d .
N1 N 0.84511(16) 0.63421(14) 0.18788(10) 0.0202(3) Uani 1 1 d .
H1N H 0.812(2) 0.6264(17) 0.2381(14) 0.021(5) Uiso 1 1 d .
N2 N 0.66072(15) 0.58933(12) 0.17288(9) 0.0166(3) Uani 1 1 d .
N3 N 0.43152(15) 0.55588(13) 0.25566(9) 0.0168(3) Uani 1 1 d .
H3N H 0.491(2) 0.5836(18) 0.2678(13) 0.027(6) Uiso 1 1 d .
N4 N 0.35277(14) 0.54232(12) 0.39685(9) 0.0155(3) Uani 1 1 d .
N5 N 0.36436(15) 0.60838(13) 0.53305(10) 0.0172(3) Uani 1 1 d .
H5N H 0.401(2) 0.6239(18) 0.4802(14) 0.026(6) Uiso 1 1 d .
N6 N 0.46688(14) 0.73000(12) 0.55326(9) 0.0168(3) Uani 1 1 d .
N7 N 0.61843(15) 0.87148(13) 0.47696(10) 0.0189(3) Uani 1 1 d .
H7N H 0.582(2) 0.8375(18) 0.4553(13) 0.024(6) Uiso 1 1 d .
N8 N 0.71225(14) 0.92562(12) 0.33925(9) 0.0173(3) Uani 1 1 d .
N9 N 0.70881(16) 0.92612(13) 0.17856(10) 0.0192(3) Uani 1 1 d .
H9N H 0.654(2) 0.9101(19) 0.2220(15) 0.034(6) Uiso 1 1 d .
N10 N 0.72591(14) 0.91714(12) -0.04448(9) 0.0162(3) Uani 1 1 d .
C1 C 1.22135(18) 0.80483(15) 0.29921(12) 0.0192(4) Uani 1 1 d .
H1 H 1.2839 0.8149 0.2490 0.023 Uiso 1 1 calc R
C2 C 1.2373(2) 0.83086(16) 0.37174(13) 0.0239(4) Uani 1 1 d .
H2 H 1.3096 0.8605 0.3706 0.029 Uiso 1 1 calc R
C3 C 1.1487(2) 0.81408(16) 0.44585(13) 0.0264(4) Uani 1 1 d .
H3 H 1.1601 0.8319 0.4956 0.032 Uiso 1 1 calc R
C4 C 1.0431(2) 0.77108(16) 0.44720(12) 0.0261(4) Uani 1 1 d .
H4 H 0.9831 0.7582 0.4984 0.031 Uiso 1 1 calc R
C5 C 1.02444(19) 0.74664(15) 0.37444(12) 0.0216(4) Uani 1 1 d .
H5 H 0.9510 0.7183 0.3757 0.026 Uiso 1 1 calc R
C6 C 1.11297(18) 0.76354(14) 0.29970(12) 0.0178(4) Uani 1 1 d .
C7 C 1.09821(18) 0.74040(16) 0.21812(12) 0.0200(4) Uani 1 1 d .
H7A H 1.0851 0.8101 0.1726 0.024 Uiso 1 1 calc R
H7B H 1.1797 0.6870 0.1990 0.024 Uiso 1 1 calc R
C8 C 0.95370(18) 0.67783(15) 0.16415(11) 0.0190(4) Uani 1 1 d .
C9 C 0.77693(17) 0.61085(14) 0.13403(11) 0.0167(4) Uani 1 1 d .
C10 C 0.82533(18) 0.60701(15) 0.04895(11) 0.0199(4) Uani 1 1 d .
H10 H 0.9087 0.6222 0.0231 0.024 Uiso 1 1 calc R
C11 C 0.74874(19) 0.58061(16) 0.00364(12) 0.0207(4) Uani 1 1 d .
H11 H 0.7788 0.5779 -0.0545 0.025 Uiso 1 1 calc R
C12 C 0.62713(18) 0.55781(15) 0.04304(11) 0.0191(4) Uani 1 1 d .
H12 H 0.5730 0.5393 0.0128 0.023 Uiso 1 1 calc R
C13 C 0.58824(17) 0.56305(14) 0.12758(11) 0.0167(4) Uani 1 1 d .
C14 C 0.46001(18) 0.53533(15) 0.17598(11) 0.0176(4) Uani 1 1 d .
C15 C 0.34034(17) 0.52043(14) 0.32465(11) 0.0158(4) Uani 1 1 d .
C16 C 0.24514(18) 0.46840(15) 0.31938(12) 0.0195(4) Uani 1 1 d .
H16 H 0.2374 0.4555 0.2668 0.023 Uiso 1 1 calc R
C17 C 0.16284(19) 0.43659(16) 0.39356(12) 0.0224(4) Uani 1 1 d .
H17 H 0.0968 0.4013 0.3923 0.027 Uiso 1 1 calc R
C18 C 0.17577(19) 0.45564(15) 0.46958(12) 0.0213(4) Uani 1 1 d .
H18 H 0.1211 0.4325 0.5212 0.026 Uiso 1 1 calc R
C19 C 0.27171(17) 0.50985(14) 0.46763(11) 0.0165(4) Uani 1 1 d .
C20 C 0.28333(17) 0.53940(15) 0.54757(11) 0.0178(4) Uani 1 1 d .
C21 C 0.38521(17) 0.66329(15) 0.58903(11) 0.0164(4) Uani 1 1 d .
C22 C 0.32591(18) 0.65055(15) 0.67412(11) 0.0201(4) Uani 1 1 d .
H22 H 0.2664 0.6041 0.6972 0.024 Uiso 1 1 calc R
C23 C 0.35626(19) 0.70733(16) 0.72365(12) 0.0223(4) Uani 1 1 d .
H23 H 0.3167 0.7007 0.7817 0.027 Uiso 1 1 calc R
C24 C 0.44400(19) 0.77395(16) 0.68931(12) 0.0213(4) Uani 1 1 d .
H24 H 0.4683 0.8116 0.7231 0.026 Uiso 1 1 calc R
C25 C 0.49489(17) 0.78344(15) 0.60371(11) 0.0172(4) Uani 1 1 d .
C26 C 0.58811(18) 0.85808(15) 0.56299(11) 0.0192(4) Uani 1 1 d .
C27 C 0.70477(17) 0.93116(15) 0.42003(11) 0.0174(4) Uani 1 1 d .
C28 C 0.77741(18) 0.98832(15) 0.44502(12) 0.0203(4) Uani 1 1 d .
H28 H 0.7669 0.9931 0.5027 0.024 Uiso 1 1 calc R
C29 C 0.86476(18) 1.03743(16) 0.38280(12) 0.0212(4) Uani 1 1 d .
H29 H 0.9172 1.0756 0.3976 0.025 Uiso 1 1 calc R
C30 C 0.87641(18) 1.03126(15) 0.29867(12) 0.0192(4) Uani 1 1 d .
H30 H 0.9366 1.0644 0.2552 0.023 Uiso 1 1 calc R
C31 C 0.79773(17) 0.97544(15) 0.28033(11) 0.0179(4) Uani 1 1 d .
C32 C 0.80483(17) 0.96857(15) 0.18956(11) 0.0174(4) Uani 1 1 d .
C33 C 0.76046(17) 0.93276(15) 0.02591(11) 0.0170(4) Uani 1 1 d .
H33 H 0.8375 0.9583 0.0208 0.020 Uiso 1 1 calc R
C34 C 0.68459(17) 0.91171(15) 0.10307(11) 0.0167(4) Uani 1 1 d .
C35 C 0.56380(17) 0.87311(15) 0.11488(11) 0.0170(4) Uani 1 1 d .
C36 C 0.53799(17) 0.85454(14) 0.03765(11) 0.0156(4) Uani 1 1 d .
C37 C 0.61939(17) 0.87796(14) -0.03773(11) 0.0170(4) Uani 1 1 d .
H37 H 0.5997 0.8660 -0.0875 0.020 Uiso 1 1 calc R
C38 C 0.80257(18) 0.94871(15) -0.13006(11) 0.0185(4) Uani 1 1 d .
H38A H 0.8745 0.9794 -0.1245 0.022 Uiso 1 1 calc R
H38B H 0.7428 1.0075 -0.1681 0.022 Uiso 1 1 calc R
C39 C 0.86246(17) 0.85035(15) -0.16949(11) 0.0170(4) Uani 1 1 d .
C40 C 0.96758(18) 0.76456(15) -0.13625(12) 0.0197(4) Uani 1 1 d .
H40 H 1.0015 0.7680 -0.0883 0.024 Uiso 1 1 calc R
C41 C 1.02255(19) 0.67448(16) -0.17301(13) 0.0247(4) Uani 1 1 d .
H41 H 1.0938 0.6161 -0.1500 0.030 Uiso 1 1 calc R
C42 C 0.9741(2) 0.66914(17) -0.24328(14) 0.0298(5) Uani 1 1 d .
H42 H 1.0120 0.6072 -0.2683 0.036 Uiso 1 1 calc R
C43 C 0.8704(2) 0.75419(18) -0.27693(13) 0.0299(5) Uani 1 1 d .
H43 H 0.8374 0.7508 -0.3253 0.036 Uiso 1 1 calc R
C44 C 0.81470(19) 0.84442(16) -0.24002(12) 0.0224(4) Uani 1 1 d .
H44 H 0.7434 0.9025 -0.2632 0.027 Uiso 1 1 calc R
C45 C 0.41992(18) 0.81457(14) 0.03889(11) 0.0166(4) Uani 1 1 d .
C46 C 0.3085(2) 0.74781(19) -0.03667(14) 0.0314(5) Uani 1 1 d .
H46A H 0.3036 0.6848 0.0127 0.047 Uiso 1 1 calc R
H46B H 0.3218 0.7231 -0.0896 0.047 Uiso 1 1 calc R
H46C H 0.2254 0.8064 -0.0340 0.047 Uiso 1 1 calc R
O1W O 0.5589(11) 0.7190(9) 0.3566(7) 0.041(4) Uani 0.149(6) 1 d P

loop_
_atom_site_aniso_label
_atom_site_aniso_U_11
_atom_site_aniso_U_22
_atom_site_aniso_U_33
_atom_site_aniso_U_23
_atom_site_aniso_U_13
_atom_site_aniso_U_12
O1 0.0195(7) 0.0329(8) 0.0194(7) -0.0050(6) -0.0019(5) -0.0156(6)
O2 0.0267(7) 0.0437(9) 0.0211(7) -0.0046(6) 0.0004(6) -0.0213(7)
O3 0.0273(7) 0.0349(8) 0.0197(7) -0.0090(6) -0.0018(6) -0.0179(6)
O4 0.0342(8) 0.0315(8) 0.0172(7) -0.0057(6) 0.0058(6) -0.0184(7)
O5 0.0332(8) 0.0354(8) 0.0202(7) -0.0076(6) -0.0039(6) -0.0183(7)
O6 0.0216(7) 0.0300(8) 0.0197(7) -0.0057(6) 0.0011(6) -0.0131(6)
O7 0.0225(7) 0.0374(8) 0.0162(7) -0.0089(6) 0.0031(5) -0.0150(6)
O8 0.0250(7) 0.0389(8) 0.0222(7) -0.0124(6) 0.0040(6) -0.0183(6)
O9 0.0288(7) 0.0344(8) 0.0183(7) -0.0091(6) -0.0012(6) -0.0179(6)
N1 0.0203(8) 0.0292(9) 0.0130(8) -0.0045(7) 0.0010(6) -0.0119(7)
N2 0.0189(8) 0.0146(7) 0.0163(7) -0.0030(6) -0.0011(6) -0.0056(6)
N3 0.0165(7) 0.0209(8) 0.0161(8) -0.0053(6) -0.0007(6) -0.0096(6)
N4 0.0149(7) 0.0147(7) 0.0163(7) -0.0035(6) -0.0021(6) -0.0031(6)
N5 0.0180(8) 0.0210(8) 0.0130(8) -0.0050(6) 0.0006(6) -0.0065(6)
N6 0.0155(7) 0.0181(8) 0.0157(7) -0.0030(6) -0.0021(6) -0.0037(6)
N7 0.0221(8) 0.0229(8) 0.0168(8) -0.0056(7) -0.0027(6) -0.0122(7)
N8 0.0169(7) 0.0182(8) 0.0174(8) -0.0056(6) -0.0021(6) -0.0042(6)
N9 0.0188(8) 0.0263(9) 0.0142(8) -0.0043(7) 0.0005(6) -0.0106(7)
N10 0.0187(7) 0.0162(8) 0.0138(7) -0.0040(6) 0.0019(6) -0.0069(6)
C1 0.0195(9) 0.0149(9) 0.0227(10) -0.0013(7) -0.0036(7) -0.0059(7)
C2 0.0259(10) 0.0177(10) 0.0289(11) -0.0038(8) -0.0087(8) -0.0051(8)
C3 0.0370(12) 0.0197(10) 0.0234(10) -0.0076(8) -0.0107(9) -0.0017(9)
C4 0.0296(11) 0.0228(10) 0.0206(10) -0.0031(8) 0.0001(8) -0.0034(9)
C5 0.0217(9) 0.0174(9) 0.0234(10) -0.0010(8) -0.0023(8) -0.0056(8)
C6 0.0187(9) 0.0129(9) 0.0205(9) -0.0012(7) -0.0047(7) -0.0031(7)
C7 0.0168(9) 0.0235(10) 0.0206(9) -0.0006(8) -0.0022(7) -0.0110(8)
C8 0.0172(9) 0.0202(9) 0.0185(9) -0.0015(7) -0.0017(7) -0.0064(8)
C9 0.0184(9) 0.0134(9) 0.0187(9) -0.0023(7) -0.0031(7) -0.0056(7)
C10 0.0187(9) 0.0202(9) 0.0190(9) -0.0025(8) 0.0012(7) -0.0066(8)
C11 0.0254(10) 0.0230(10) 0.0139(9) -0.0065(7) 0.0016(7) -0.0072(8)
C12 0.0225(9) 0.0190(9) 0.0178(9) -0.0052(7) -0.0035(7) -0.0069(8)
C13 0.0185(9) 0.0128(8) 0.0193(9) -0.0029(7) -0.0039(7) -0.0049(7)
C14 0.0206(9) 0.0157(9) 0.0164(9) -0.0017(7) -0.0044(7) -0.0052(7)
C15 0.0149(8) 0.0128(8) 0.0179(9) -0.0022(7) -0.0011(7) -0.0030(7)
C16 0.0211(9) 0.0193(9) 0.0203(9) -0.0066(8) -0.0020(7) -0.0073(8)
C17 0.0217(10) 0.0226(10) 0.0271(10) -0.0092(8) 0.0010(8) -0.0115(8)
C18 0.0230(10) 0.0178(9) 0.0221(10) -0.0042(8) 0.0050(8) -0.0099(8)
C19 0.0159(8) 0.0142(9) 0.0186(9) -0.0039(7) -0.0012(7) -0.0033(7)
C20 0.0175(9) 0.0158(9) 0.0190(9) -0.0035(7) -0.0017(7) -0.0035(7)
C21 0.0155(8) 0.0154(9) 0.0170(9) -0.0036(7) -0.0035(7) -0.0014(7)
C22 0.0224(9) 0.0200(9) 0.0166(9) -0.0019(7) 0.0008(7) -0.0079(8)
C23 0.0262(10) 0.0266(10) 0.0123(9) -0.0054(8) 0.0007(7) -0.0059(8)
C24 0.0243(10) 0.0219(10) 0.0175(9) -0.0057(8) -0.0041(8) -0.0039(8)
C25 0.0154(9) 0.0179(9) 0.0168(9) -0.0038(7) -0.0046(7) -0.0006(7)
C26 0.0188(9) 0.0207(10) 0.0175(9) -0.0049(8) -0.0043(7) -0.0028(8)
C27 0.0170(9) 0.0184(9) 0.0176(9) -0.0045(7) -0.0013(7) -0.0065(7)
C28 0.0229(10) 0.0220(10) 0.0190(9) -0.0084(8) -0.0023(8) -0.0071(8)
C29 0.0209(9) 0.0226(10) 0.0259(10) -0.0102(8) -0.0031(8) -0.0097(8)
C30 0.0182(9) 0.0188(9) 0.0214(9) -0.0051(7) 0.0014(7) -0.0085(7)
C31 0.0166(9) 0.0157(9) 0.0198(9) -0.0041(7) -0.0015(7) -0.0025(7)
C32 0.0170(9) 0.0156(9) 0.0196(9) -0.0038(7) -0.0024(7) -0.0045(7)
C33 0.0165(9) 0.0163(9) 0.0194(9) -0.0043(7) -0.0025(7) -0.0060(7)
C34 0.0168(9) 0.0162(9) 0.0176(9) -0.0043(7) -0.0028(7) -0.0041(7)
C35 0.0166(9) 0.0158(9) 0.0175(9) -0.0035(7) -0.0004(7) -0.0044(7)
C36 0.0164(9) 0.0129(8) 0.0167(9) -0.0044(7) -0.0003(7) -0.0030(7)
C37 0.0195(9) 0.0136(9) 0.0185(9) -0.0052(7) -0.0025(7) -0.0037(7)
C38 0.0220(9) 0.0201(9) 0.0139(9) -0.0038(7) 0.0033(7) -0.0106(8)
C39 0.0174(9) 0.0178(9) 0.0160(9) -0.0041(7) 0.0044(7) -0.0092(7)
C40 0.0198(9) 0.0221(10) 0.0174(9) -0.0032(7) 0.0008(7) -0.0093(8)
C41 0.0210(10) 0.0218(10) 0.0258(10) -0.0024(8) 0.0029(8) -0.0045(8)
C42 0.0317(11) 0.0248(11) 0.0339(12) -0.0163(9) 0.0044(9) -0.0057(9)
C43 0.0326(11) 0.0354(12) 0.0273(11) -0.0170(9) -0.0043(9) -0.0079(10)
C44 0.0222(10) 0.0248(10) 0.0209(10) -0.0067(8) -0.0024(8) -0.0062(8)
C45 0.0204(9) 0.0133(9) 0.0164(9) -0.0037(7) -0.0027(7) -0.0042(7)
C46 0.0386(12) 0.0391(13) 0.0272(11) -0.0075(9) -0.0096(9) -0.0226(10)
O1W 0.044(7) 0.041(7) 0.033(6) -0.003(5) -0.001(5) -0.012(5)

loop_
_atom_type_symbol
_atom_type_description
_atom_type_scat_dispersion_real
_atom_type_scat_dispersion_imag
_atom_type_scat_source
C C 0.0033 0.0016 'International Tables Vol C Tables 4.2.6.8 and 6.1.1.4'
H H 0.0000 0.0000 'International Tables Vol C Tables 4.2.6.8 and 6.1.1.4'
N N 0.0061 0.0033 'International Tables Vol C Tables 4.2.6.8 and 6.1.1.4'
O O 0.0106 0.0060 'International Tables Vol C Tables 4.2.6.8 and 6.1.1.4'

loop_
_geom_angle_atom_site_label_1
_geom_angle_atom_site_label_2
_geom_angle_atom_site_label_3
_geom_angle
C8 O1 C7 114.71(13)
C45 O9 C46 114.48(14)
C8 N1 C9 126.86(16)
C9 N2 C13 118.02(15)
C14 N3 C15 129.11(15)
C15 N4 C19 117.70(15)
C20 N5 C21 128.66(16)
C21 N6 C25 117.27(15)
C26 N7 C27 128.56(16)
C27 N8 C31 117.14(15)
C32 N9 C34 128.09(16)
C37 N10 C33 120.65(15)
C37 N10 C38 119.35(15)
C33 N10 C38 119.93(14)
C2 C1 C6 120.10(18)
C3 C2 C1 120.50(18)
C2 C3 C4 119.61(18)
C3 C4 C5 120.52(18)
C4 C5 C6 120.13(18)
C5 C6 C1 119.12(17)
C5 C6 C7 123.15(16)
C1 C6 C7 117.73(16)
O1 C7 C6 108.61(14)
O2 C8 O1 125.39(16)
O2 C8 N1 126.01(17)
O1 C8 N1 108.60(15)
N2 C9 N1 112.98(15)
N2 C9 C10 122.77(16)
N1 C9 C10 124.23(16)
C11 C10 C9 118.12(17)
C10 C11 C12 120.01(17)
C13 C12 C11 117.56(17)
N2 C13 C12 123.52(17)
N2 C13 C14 115.60(15)
C12 C13 C14 120.86(16)
O3 C14 N3 125.56(17)
O3 C14 C13 122.00(16)
N3 C14 C13 112.43(15)
N4 C15 N3 112.67(15)
N4 C15 C16 123.25(16)
N3 C15 C16 124.08(16)
C17 C16 C15 117.41(17)
C16 C17 C18 120.55(17)
C17 C18 C19 117.53(17)
N4 C19 C18 123.52(17)
N4 C19 C20 116.93(15)
C18 C19 C20 119.48(16)
O4 C20 N5 125.43(17)
O4 C20 C19 121.50(16)
N5 C20 C19 113.06(15)
N6 C21 C22 122.97(16)
N6 C21 N5 113.70(15)
C22 C21 N5 123.34(16)
C23 C22 C21 118.05(17)
C22 C23 C24 120.33(17)
C23 C24 C25 117.24(17)
N6 C25 C24 124.08(17)
N6 C25 C26 116.99(15)
C24 C25 C26 118.93(16)
O5 C26 N7 125.10(18)
O5 C26 C25 121.36(16)
N7 C26 C25 113.54(15)
N8 C27 C28 123.51(17)
N8 C27 N7 112.56(15)
C28 C27 N7 123.91(16)
C29 C28 C27 117.48(17)
C28 C29 C30 120.23(17)
C31 C30 C29 117.72(17)
N8 C31 C30 123.88(17)
N8 C31 C32 116.47(15)
C30 C31 C32 119.65(16)
O6 C32 N9 124.65(17)
O6 C32 C31 122.03(16)
N9 C32 C31 113.32(15)
C34 C33 N10 119.98(16)
C33 C34 N9 125.02(16)
C33 C34 C35 122.56(16)
N9 C34 C35 112.40(15)
O7 C35 C36 126.92(16)
O7 C35 C34 119.49(16)
C36 C35 C34 113.60(15)
C37 C36 C35 120.15(16)
C37 C36 C45 119.45(16)
C35 C36 C45 120.35(15)
N10 C37 C36 122.97(16)
N10 C38 C39 111.41(14)
C44 C39 C40 119.17(17)
C44 C39 C38 120.34(17)
C40 C39 C38 120.49(16)
C41 C40 C39 120.20(18)
C40 C41 C42 120.24(19)
C43 C42 C41 119.91(18)
C42 C43 C44 120.00(19)
C43 C44 C39 120.48(18)
O8 C45 O9 122.67(16)
O8 C45 C36 125.17(16)
O9 C45 C36 112.15(15)

loop_
_geom_bond_atom_site_label_1
_geom_bond_atom_site_label_2
_geom_bond_distance
O1 C8 1.341(2)
O1 C7 1.447(2)
O2 C8 1.204(2)
O3 C14 1.218(2)
O4 C20 1.227(2)
O5 C26 1.220(2)
O6 C32 1.224(2)
O7 C35 1.242(2)
O8 C45 1.202(2)
O9 C45 1.343(2)
O9 C46 1.451(2)
N1 C8 1.369(2)
N1 C9 1.396(2)
N2 C9 1.335(2)
N2 C13 1.342(2)
N3 C14 1.366(2)
N3 C15 1.395(2)
N4 C15 1.337(2)
N4 C19 1.339(2)
N5 C20 1.359(2)
N5 C21 1.398(2)
N6 C21 1.338(2)
N6 C25 1.345(2)
N7 C26 1.357(2)
N7 C27 1.403(2)
N8 C27 1.336(2)
N8 C31 1.344(2)
N9 C32 1.357(2)
N9 C34 1.392(2)
N10 C37 1.344(2)
N10 C33 1.368(2)
N10 C38 1.485(2)
C1 C2 1.383(3)
C1 C6 1.403(2)
C2 C3 1.383(3)
C3 C4 1.386(3)
C4 C5 1.387(3)
C5 C6 1.390(3)
C6 C7 1.503(3)
C9 C10 1.397(3)
C10 C11 1.377(3)
C11 C12 1.394(3)
C12 C13 1.381(3)
C13 C14 1.514(2)
C15 C16 1.399(2)
C16 C17 1.381(3)
C17 C18 1.382(3)
C18 C19 1.389(2)
C19 C20 1.508(2)
C21 C22 1.395(2)
C22 C23 1.379(3)
C23 C24 1.384(3)
C24 C25 1.384(3)
C25 C26 1.513(3)
C27 C28 1.399(2)
C28 C29 1.378(3)
C29 C30 1.387(3)
C30 C31 1.378(2)
C31 C32 1.506(2)
C33 C34 1.358(2)
C34 C35 1.468(2)
C35 C36 1.451(2)
C36 C37 1.369(2)
C36 C45 1.486(2)
C38 C39 1.505(2)
C39 C44 1.389(3)
C39 C40 1.396(3)
C40 C41 1.385(3)
C41 C42 1.385(3)
C42 C43 1.384(3)
C43 C44 1.388(3)

loop_
_geom_hbond_atom_site_label_D
_geom_hbond_atom_site_label_H
_geom_hbond_atom_site_label_A
_geom_hbond_distance_DH
_geom_hbond_distance_HA
_geom_hbond_distance_DA
_geom_hbond_angle_DHA
_geom_hbond_site_symmetry_A
N9 H9N N8 0.84(2) 2.22(2) 2.650(2) 111.4(18) .
N9 H9N O7 0.84(2) 2.21(2) 2.617(2) 110.1(18) .
N7 H7N N6 0.85(2) 2.22(2) 2.671(2) 112.9(17) .
N5 H5N O1W 0.87(2) 2.62(2) 3.413(11) 152.7(18) .
N5 H5N N4 0.87(2) 2.17(2) 2.653(2) 115.0(17) .
N3 H3N N2 0.89(2) 2.13(2) 2.621(2) 114.0(17) .
N1 H1N O4 0.82(2) 2.53(2) 3.251(2) 148.0(19) 2_666
